data_4020174
loop_
_publ_author_name
'Dwight D. Kim'
'Suk Joong Lee'
'Peter Beak'

_journal_name_full 'Journal of Organic Chemistry'
_journal_page_first 5376
_journal_page_last 5386
_journal_paper_doi 10.1021/jo047752m
_journal_volume 70
_journal_year 2005
_chemical_absolute_configuration ad
_chemical_formula_moiety 'C15 H18 Br N O3'
_chemical_formula_sum 'C15 H18 Br N O3'
_chemical_formula_weight 340.21
_space_group_IT_number 4
_symmetry_cell_setting monoclinic
_symmetry_space_group_name_Hall 'P 2yb'
_symmetry_space_group_name_H-M 'P 1 21 1'
_cell_angle_alpha 90.00
_cell_angle_beta 100.643(7)
_cell_angle_gamma 90.00
_cell_formula_units_Z 2
_cell_length_a 7.623(3)
_cell_length_b 6.294(3)
_cell_length_c 15.896(6)
_cell_measurement_temperature 193(2)
_cell_volume 749.6(5)
_diffrn_ambient_temperature 193(2)
_exptl_crystal_density_diffrn 1.507
_cod_depositor_comments
;
The following automatic conversions were performed:
'_symmetry_cell_setting' value 'Monoclinic' changed to 'monoclinic'
according to '/home/saulius/struct/CIF-dictionaries/cif_core.dic'
dictionary named 'cif_core.dic' version 2.4.1 from 2010-06-29.

Automatic conversion script
Id: cif_fix_enum 1527 2010-12-29 10:47:43Z saulius 
;
_cod_original_sg_symbol_Hall 'P 2yb '
_cod_original_sg_symbol_H-M 'P 21 '
_cod_database_code 4020174

loop_
_symmetry_equiv_pos_as_xyz
'x, y, z'
'-x, y+1/2, -z'

loop_
_atom_site_label
_atom_site_type_symbol
_atom_site_fract_x
_atom_site_fract_y
_atom_site_fract_z
_atom_site_U_iso_or_equiv
_atom_site_adp_type
_atom_site_occupancy
_atom_site_symmetry_multiplicity
_atom_site_calc_flag
_atom_site_refinement_flags
_atom_site_disorder_assembly
_atom_site_disorder_group
Br1 Br 0.79086(7) 0.57526(12) -0.12911(3) 0.0564(2) Uani 1 1 d . . .
C1 C 0.6731(6) 0.6477(7) 0.3839(3) 0.0300(11) Uani 1 1 d . . .
H1 H 0.6282 0.7927 0.3945 0.036 Uiso 1 1 calc R . .
C2 C 0.8749(6) 0.6558(7) 0.3948(3) 0.0332(12) Uani 1 1 d . . .
H2 H 0.9219 0.5071 0.3975 0.040 Uiso 1 1 calc R . .
C3 C 0.9092(6) 0.7614(7) 0.3104(3) 0.0277(10) Uani 1 1 d . . .
H3 H 0.9996 0.6768 0.2865 0.033 Uiso 1 1 calc R . .
C4 C 0.7288(5) 0.7585(7) 0.2468(3) 0.0284(10) Uani 1 1 d . . .
H4 H 0.6719 0.9010 0.2488 0.034 Uiso 1 1 calc R . .
C5 C 0.6199(5) 0.5970(10) 0.2884(2) 0.0298(10) Uani 1 1 d . . .
H5 H 0.6650 0.4516 0.2786 0.036 Uiso 1 1 calc R . .
C6 C 0.4181(5) 0.5968(10) 0.2591(3) 0.0342(10) Uani 1 1 d . . .
H6A H 0.3875 0.5562 0.1980 0.041 Uiso 1 1 calc R . .
H6B H 0.3697 0.7406 0.2657 0.041 Uiso 1 1 calc R . .
C7 C 0.3378(6) 0.4380(8) 0.3136(3) 0.0373(12) Uani 1 1 d . . .
H7A H 0.2062 0.4402 0.2965 0.045 Uiso 1 1 calc R . .
H7B H 0.3796 0.2934 0.3027 0.045 Uiso 1 1 calc R . .
C8 C 0.3881(6) 0.4864(8) 0.4087(3) 0.0401(12) Uani 1 1 d . . .
H8A H 0.3348 0.3781 0.4415 0.048 Uiso 1 1 calc R . .
H8B H 0.3394 0.6268 0.4205 0.048 Uiso 1 1 calc R . .
C9 C 0.5917(6) 0.4873(8) 0.4380(3) 0.0368(12) Uani 1 1 d . . .
H9A H 0.6223 0.5268 0.4993 0.044 Uiso 1 1 calc R . .
H9B H 0.6403 0.3438 0.4311 0.044 Uiso 1 1 calc R . .
C10 C 0.7447(6) 0.7150(8) 0.1555(3) 0.0283(11) Uani 1 1 d . . .
C11 C 0.6798(6) 0.8561(8) 0.0904(3) 0.0385(12) Uani 1 1 d . . .
H11 H 0.6254 0.9839 0.1044 0.046 Uiso 1 1 calc R . .
C12 C 0.6911(7) 0.8185(9) 0.0066(3) 0.0445(13) Uani 1 1 d . . .
H12 H 0.6458 0.9186 -0.0367 0.053 Uiso 1 1 calc R . .
C13 C 0.7700(6) 0.6315(9) -0.0136(3) 0.0403(16) Uani 1 1 d . . .
C14 C 0.8360(7) 0.4876(9) 0.0483(3) 0.0451(13) Uani 1 1 d . . .
H14 H 0.8915 0.3611 0.0338 0.054 Uiso 1 1 calc R . .
C15 C 0.8213(6) 0.5274(7) 0.1333(3) 0.0378(13) Uani 1 1 d . . .
H15 H 0.8641 0.4254 0.1763 0.045 Uiso 1 1 calc R . .
N1 N 0.9779(6) 0.9827(7) 0.3304(3) 0.0436(11) Uani 1 1 d . . .
O1 O 0.9617(5) 0.7679(6) 0.4682(2) 0.0485(10) Uani 1 1 d . . .
H1A H 1.0298 0.6850 0.5004 0.073 Uiso 1 1 calc R . .
O2 O 1.1379(5) 1.0106(6) 0.3369(3) 0.0683(13) Uani 1 1 d . . .
O3 O 0.8740(6) 1.1183(6) 0.3443(3) 0.0741(14) Uani 1 1 d . . .

loop_
_atom_site_aniso_label
_atom_site_aniso_U_11
_atom_site_aniso_U_22
_atom_site_aniso_U_33
_atom_site_aniso_U_23
_atom_site_aniso_U_13
_atom_site_aniso_U_12
Br1 0.0701(4) 0.0698(4) 0.0316(3) -0.0104(4) 0.0150(2) -0.0128(4)
C1 0.034(2) 0.028(3) 0.028(3) 0.0016(18) 0.005(2) -0.0016(18)
C2 0.045(3) 0.023(3) 0.030(3) 0.0017(19) 0.004(2) -0.0019(19)
C3 0.034(2) 0.020(2) 0.030(3) -0.007(2) 0.009(2) -0.0028(19)
C4 0.030(2) 0.021(2) 0.035(3) 0.004(2) 0.008(2) 0.0034(19)
C5 0.035(2) 0.024(3) 0.031(2) 0.002(3) 0.0094(17) -0.001(3)
C6 0.035(2) 0.032(3) 0.036(2) 0.002(3) 0.0063(18) -0.001(3)
C7 0.033(3) 0.036(3) 0.043(3) 0.004(2) 0.006(2) -0.007(2)
C8 0.043(3) 0.036(3) 0.046(3) 0.006(2) 0.021(2) -0.008(2)
C9 0.051(3) 0.031(3) 0.030(3) 0.002(2) 0.012(2) -0.003(2)
C10 0.030(2) 0.027(3) 0.028(3) 0.002(2) 0.0053(19) 0.0001(19)
C11 0.046(3) 0.035(3) 0.036(3) 0.004(2) 0.011(2) 0.007(2)
C12 0.062(3) 0.042(3) 0.031(3) 0.006(2) 0.012(3) 0.005(3)
C13 0.037(3) 0.056(5) 0.027(3) -0.005(2) 0.004(2) -0.010(2)
C14 0.049(3) 0.040(3) 0.048(3) -0.006(3) 0.012(3) 0.005(2)
C15 0.055(3) 0.028(4) 0.030(3) -0.002(2) 0.006(2) 0.010(2)
N1 0.056(3) 0.028(3) 0.046(3) -0.0011(19) 0.007(2) -0.006(2)
O1 0.056(2) 0.060(3) 0.026(2) 0.0013(18) -0.0015(16) -0.016(2)
O2 0.064(3) 0.060(3) 0.083(3) -0.009(2) 0.021(2) -0.034(2)
O3 0.081(3) 0.025(3) 0.107(4) -0.017(2) -0.009(3) 0.005(2)

loop_
_geom_bond_atom_site_label_1
_geom_bond_atom_site_label_2
_geom_bond_distance
_geom_bond_site_symmetry_2
_geom_bond_publ_flag
Br1 C13 1.905(5) . ?
C1 C2 1.517(7) . ?
C1 C9 1.530(6) . ?
C1 C5 1.531(6) . ?
C1 H1 1.0000 . ?
C2 O1 1.419(6) . ?
C2 C3 1.562(6) . ?
C2 H2 1.0000 . ?
C3 N1 1.502(6) . ?
C3 C4 1.549(6) . ?
C3 H3 1.0000 . ?
C4 C10 1.503(7) . ?
C4 C5 1.537(6) . ?
C4 H4 1.0000 . ?
C5 C6 1.522(5) . ?
C5 H5 1.0000 . ?
C6 C7 1.524(7) . ?
C6 H6A 0.9900 . ?
C6 H6B 0.9900 . ?
C7 C8 1.519(7) . ?
C7 H7A 0.9900 . ?
C7 H7B 0.9900 . ?
C8 C9 1.536(6) . ?
C8 H8A 0.9900 . ?
C8 H8B 0.9900 . ?
C9 H9A 0.9900 . ?
C9 H9B 0.9900 . ?
C10 C11 1.383(7) . ?
C10 C15 1.391(6) . ?
C11 C12 1.371(7) . ?
C11 H11 0.9500 . ?
C12 C13 1.386(8) . ?
C12 H12 0.9500 . ?
C13 C14 1.363(7) . ?
C14 C15 1.400(7) . ?
C14 H14 0.9500 . ?
C15 H15 0.9500 . ?
N1 O3 1.212(5) . ?
N1 O2 1.218(5) . ?
O1 H1A 0.8400 . ?

loop_
_cod_related_entry_id
_cod_related_entry_database
_cod_related_entry_code
1 ChemSpider 9557136
